data_7156620
loop_
_publ_author_name
'Khopade, Tushar M.'
'Warghude, Prakash K.'
'Sonawane, Amol D.'
'Bhat, Ramakrishna G.'

_publ_section_title
;
 Multicomponent synthesis of pyroglutamic acid derivatives via
 Knoevenagel-Michael-hydrolysis-lactamization-decarboxylation (KMHL-D)
 sequence.
;
_journal_issue 3
_journal_name_full 'Organic &amp; biomolecular chemistry'
_journal_page_first 561
_journal_page_last 566
_journal_paper_doi 10.1039/c8ob02473a
_journal_volume 17
_journal_year 2019
_chemical_formula_moiety 'C15 H19 N O3'
_chemical_formula_sum 'C15 H19 N O3'
_chemical_formula_weight 261.31
_chemical_melting_point 315
_space_group_crystal_system monoclinic
_space_group_IT_number 14
_space_group_name_Hall '-P 2ybc'
_space_group_name_H-M_alt 'P 1 21/c 1'
_symmetry_space_group_name_Hall '-P 2ybc'
_symmetry_space_group_name_H-M 'P 1 21/c 1'
_atom_sites_solution_hydrogens geom
_audit_creation_method SHELXL-2014/7
_audit_update_record
;
2018-01-02 deposited with the CCDC.
2018-12-18 downloaded from the CCDC.
;
_cell_angle_alpha 90
_cell_angle_beta 111.487(4)
_cell_angle_gamma 90
_cell_formula_units_Z 4
_cell_length_a 10.3681(6)
_cell_length_b 11.3036(6)
_cell_length_c 13.4537(8)
_cell_measurement_reflns_used 2593
_cell_measurement_temperature 296(2)
_cell_measurement_theta_max 28.71
_cell_measurement_theta_min 3.44
_cell_volume 1467.15(15)
_computing_cell_refinement 'Bruker SAINT'
_computing_data_collection 'Bruker APEX2'
_computing_data_reduction 'Bruker SAINT'
_computing_molecular_graphics 'Bruker SHELXTL'
_computing_publication_material 'Bruker SHELXTL'
_computing_structure_refinement 'SHELXL-2014/7 (Sheldrick, 2014)'
_computing_structure_solution 'SHELXS-97 (Sheldrick, 2014)'
_diffrn_ambient_temperature 296(2)
_diffrn_measured_fraction_theta_full 0.992
_diffrn_measured_fraction_theta_max 0.992
_diffrn_measurement_device_type 'Bruker APEX-II CCD'
_diffrn_measurement_method '\f and \w scans'
_diffrn_radiation_type CuK\a
_diffrn_radiation_wavelength 1.54178
_diffrn_reflns_av_R_equivalents 0.0412
_diffrn_reflns_av_unetI/netI 0.0381
_diffrn_reflns_Laue_measured_fraction_full 0.992
_diffrn_reflns_Laue_measured_fraction_max 0.992
_diffrn_reflns_limit_h_max 12
_diffrn_reflns_limit_h_min -12
_diffrn_reflns_limit_k_max 13
_diffrn_reflns_limit_k_min -13
_diffrn_reflns_limit_l_max 16
_diffrn_reflns_limit_l_min -14
_diffrn_reflns_number 8912
_diffrn_reflns_point_group_measured_fraction_full 0.992
_diffrn_reflns_point_group_measured_fraction_max 0.992
_diffrn_reflns_theta_full 66.642
_diffrn_reflns_theta_max 66.642
_diffrn_reflns_theta_min 4.583
_exptl_absorpt_coefficient_mu 0.667
_exptl_absorpt_correction_T_max 0.325
_exptl_absorpt_correction_T_min 0.105
_exptl_absorpt_correction_type multi-scan
_exptl_absorpt_process_details 'multi-scan absorbtion correction'
_exptl_crystal_colour colorless
_exptl_crystal_density_diffrn 1.183
_exptl_crystal_description block
_exptl_crystal_F_000 560
_exptl_crystal_recrystallization_method 'Re-crystallisation from solvent: n-Hexane/Dichloromethane'
_exptl_crystal_size_max 0.320
_exptl_crystal_size_mid 0.290
_exptl_crystal_size_min 0.150
_refine_diff_density_max 0.379
_refine_diff_density_min -0.245
_refine_diff_density_rms 0.044
_refine_ls_extinction_method none
_refine_ls_goodness_of_fit_ref 1.045
_refine_ls_hydrogen_treatment constr
_refine_ls_matrix_type full
_refine_ls_number_parameters 175
_refine_ls_number_reflns 2573
_refine_ls_number_restraints 0
_refine_ls_restrained_S_all 1.045
_refine_ls_R_factor_all 0.0841
_refine_ls_R_factor_gt 0.0622
_refine_ls_shift/su_max 0.005
_refine_ls_shift/su_mean 0.000
_refine_ls_structure_factor_coef Fsqd
_refine_ls_weighting_details 'w=1/[\s^2^(Fo^2^)+(0.1000P)^2^+0.3787P] where P=(Fo^2^+2Fc^2^)/3'
_refine_ls_weighting_scheme calc
_refine_ls_wR_factor_gt 0.1690
_refine_ls_wR_factor_ref 0.1845
_reflns_Friedel_coverage 0.000
_reflns_number_gt 1866
_reflns_number_total 2593
_reflns_threshold_expression 'I > 2\s(I)'
_cod_data_source_file c8ob02473a2.cif
_cod_data_source_block TMK135_a
_cod_depositor_comments 'Adding full bibliography for 7156620.cif.'
_cod_database_code 7156620
_shelx_shelxl_version_number 2014/7
_shelx_space_group_comment
;
The symmetry employed for this shelxl refinement is uniquely defined
by the following loop, which should always be used as a source of
symmetry information in preference to the above space-group names.
They are only intended as comments.
;

loop_
_space_group_symop_operation_xyz
'x, y, z'
'-x, y+1/2, -z+1/2'
'-x, -y, -z'
'x, -y-1/2, z-1/2'

loop_
_atom_site_label
_atom_site_type_symbol
_atom_site_fract_x
_atom_site_fract_y
_atom_site_fract_z
_atom_site_U_iso_or_equiv
_atom_site_adp_type
_atom_site_occupancy
_atom_site_site_symmetry_order
_atom_site_calc_flag
_atom_site_refinement_flags_posn
_atom_site_refinement_flags_adp
O001 O 0.59733(16) 0.41168(17) 0.38886(12) 0.0555(5) Uani 1 1 d . .
O002 O 0.3781(2) 0.37314(19) -0.05808(15) 0.0705(6) Uani 1 1 d . .
N003 N 0.4470(2) 0.4532(2) 0.10843(16) 0.0569(6) Uani 1 1 d . .
H003 H 0.4870 0.5143 0.0946 0.068 Uiso 1 1 calc R U
C004 C 0.1980(2) 0.3739(2) 0.19777(18) 0.0462(6) Uani 1 1 d . .
O005 O 0.6704(2) 0.3448(3) 0.26235(18) 0.1095(11) Uani 1 1 d . .
C006 C 0.4445(2) 0.4305(2) 0.21297(19) 0.0523(6) Uani 1 1 d . .
H006 H 0.4147 0.5016 0.2404 0.063 Uiso 1 1 calc R U
C007 C 0.1335(3) 0.4746(2) 0.1442(2) 0.0592(7) Uani 1 1 d . .
H007 H 0.1749 0.5179 0.1051 0.071 Uiso 1 1 calc R U
C008 C 0.3828(2) 0.3727(2) 0.0346(2) 0.0546(6) Uani 1 1 d . .
C009 C 0.3345(2) 0.3306(2) 0.1937(2) 0.0516(6) Uani 1 1 d . .
H009 H 0.3720 0.2687 0.2475 0.062 Uiso 1 1 calc R U
C00A C 0.7159(2) 0.3686(2) 0.48231(19) 0.0537(6) Uani 1 1 d . .
C00B C 0.1327(3) 0.3114(3) 0.2539(2) 0.0610(7) Uani 1 1 d . .
H00B H 0.1735 0.2432 0.2908 0.073 Uiso 1 1 calc R U
C00C C 0.5853(2) 0.3907(3) 0.2901(2) 0.0582(7) Uani 1 1 d . .
C00D C 0.0083(3) 0.5121(3) 0.1478(2) 0.0664(8) Uani 1 1 d . .
H00D H -0.0329 0.5807 0.1120 0.080 Uiso 1 1 calc R U
C00E C -0.0552(3) 0.4493(3) 0.2033(3) 0.0708(8) Uani 1 1 d . .
H00E H -0.1396 0.4745 0.2053 0.085 Uiso 1 1 calc R U
C00F C 0.3192(3) 0.2816(2) 0.0840(2) 0.0600(7) Uani 1 1 d . .
H00A H 0.3673 0.2065 0.0913 0.072 Uiso 1 1 calc R U
H00C H 0.2222 0.2698 0.0404 0.072 Uiso 1 1 calc R U
C00G C 0.0062(3) 0.3495(3) 0.2556(3) 0.0753(9) Uani 1 1 d . .
H00G H -0.0371 0.3061 0.2932 0.090 Uiso 1 1 calc R U
C00H C 0.8437(3) 0.4341(4) 0.4869(3) 0.1032(13) Uani 1 1 d . .
H00F H 0.8675 0.4121 0.4269 0.155 Uiso 1 1 calc R U
H00H H 0.9188 0.4143 0.5519 0.155 Uiso 1 1 calc R U
H00I H 0.8266 0.5177 0.4850 0.155 Uiso 1 1 calc R U
C00I C 0.6769(4) 0.4024(4) 0.5751(3) 0.1155(16) Uani 1 1 d . .
H00J H 0.6702 0.4870 0.5779 0.173 Uiso 1 1 calc R U
H00K H 0.7465 0.3745 0.6401 0.173 Uiso 1 1 calc R U
H00L H 0.5892 0.3675 0.5669 0.173 Uiso 1 1 calc R U
C00J C 0.7275(5) 0.2384(3) 0.4746(4) 0.1286(18) Uani 1 1 d . .
H00M H 0.6425 0.2018 0.4716 0.193 Uiso 1 1 calc R U
H00N H 0.8025 0.2099 0.5360 0.193 Uiso 1 1 calc R U
H00O H 0.7448 0.2191 0.4111 0.193 Uiso 1 1 calc R U

loop_
_atom_site_aniso_label
_atom_site_aniso_U_11
_atom_site_aniso_U_22
_atom_site_aniso_U_33
_atom_site_aniso_U_23
_atom_site_aniso_U_13
_atom_site_aniso_U_12
O001 0.0455(9) 0.0771(12) 0.0433(9) -0.0054(8) 0.0154(7) 0.0043(8)
O002 0.0704(13) 0.0869(14) 0.0537(11) -0.0130(9) 0.0224(9) -0.0186(10)
N003 0.0545(12) 0.0658(13) 0.0482(11) -0.0027(10) 0.0163(10) -0.0149(10)
C004 0.0396(12) 0.0558(13) 0.0424(11) 0.0003(10) 0.0139(9) -0.0022(10)
O005 0.0629(13) 0.201(3) 0.0645(13) -0.0227(15) 0.0228(11) 0.0415(16)
C006 0.0400(12) 0.0685(16) 0.0484(13) -0.0025(11) 0.0161(10) -0.0013(11)
C007 0.0499(14) 0.0660(16) 0.0624(15) 0.0140(13) 0.0213(12) 0.0033(12)
C008 0.0448(13) 0.0651(15) 0.0512(14) -0.0070(12) 0.0144(11) -0.0047(11)
C009 0.0416(12) 0.0567(14) 0.0571(14) 0.0109(11) 0.0188(11) 0.0071(11)
C00A 0.0450(13) 0.0640(15) 0.0469(13) -0.0016(11) 0.0107(10) -0.0020(11)
C00B 0.0599(15) 0.0688(16) 0.0595(15) 0.0085(13) 0.0281(13) 0.0004(13)
C00C 0.0384(12) 0.0893(19) 0.0487(13) -0.0090(13) 0.0181(11) 0.0000(13)
C00D 0.0498(14) 0.0691(18) 0.0717(17) -0.0004(14) 0.0120(13) 0.0123(13)
C00E 0.0462(14) 0.095(2) 0.0752(18) -0.0179(17) 0.0263(14) -0.0019(15)
C00F 0.0548(15) 0.0578(15) 0.0739(17) -0.0085(13) 0.0310(13) -0.0044(12)
C00G 0.0650(18) 0.092(2) 0.083(2) 0.0049(17) 0.0445(16) -0.0062(16)
C00H 0.0584(19) 0.147(4) 0.090(2) -0.004(2) 0.0108(17) -0.029(2)
C00I 0.095(3) 0.195(5) 0.0541(18) -0.005(2) 0.0244(18) 0.021(3)
C00J 0.150(4) 0.071(2) 0.114(3) 0.008(2) -0.011(3) 0.011(3)

loop_
_atom_type_symbol
_atom_type_description
_atom_type_scat_dispersion_real
_atom_type_scat_dispersion_imag
_atom_type_scat_source
C C 0.0181 0.0091 'International Tables Vol C Tables 4.2.6.8 and 6.1.1.4'
H H 0.0000 0.0000 'International Tables Vol C Tables 4.2.6.8 and 6.1.1.4'
N N 0.0311 0.0180 'International Tables Vol C Tables 4.2.6.8 and 6.1.1.4'
O O 0.0492 0.0322 'International Tables Vol C Tables 4.2.6.8 and 6.1.1.4'

loop_
_geom_angle_atom_site_label_1
_geom_angle_atom_site_label_2
_geom_angle_atom_site_label_3
_geom_angle
C00C O001 C00A 122.82(19)
C008 N003 C006 115.1(2)
C008 N003 H003 122.5
C006 N003 H003 122.5
C00B C004 C007 117.8(2)
C00B C004 C009 120.4(2)
C007 C004 C009 121.8(2)
N003 C006 C00C 111.41(19)
N003 C006 C009 103.91(19)
C00C C006 C009 111.2(2)
N003 C006 H006 110.1
C00C C006 H006 110.1
C009 C006 H006 110.1
C004 C007 C00D 121.0(3)
C004 C007 H007 119.5
C00D C007 H007 119.5
O002 C008 N003 125.2(3)
O002 C008 C00F 126.2(2)
N003 C008 C00F 108.6(2)
C004 C009 C00F 112.6(2)
C004 C009 C006 113.3(2)
C00F C009 C006 103.6(2)
C004 C009 H009 109.1
C00F C009 H009 109.1
C006 C009 H009 109.1
O001 C00A C00J 109.3(2)
O001 C00A C00I 103.3(2)
C00J C00A C00I 111.5(3)
O001 C00A C00H 108.6(2)
C00J C00A C00H 113.6(3)
C00I C00A C00H 110.1(3)
C004 C00B C00G 120.4(3)
C004 C00B H00B 119.8
C00G C00B H00B 119.8
O005 C00C O001 126.1(2)
O005 C00C C006 123.4(2)
O001 C00C C006 110.5(2)
C00E C00D C007 120.6(3)
C00E C00D H00D 119.7
C007 C00D H00D 119.7
C00G C00E C00D 119.2(3)
C00G C00E H00E 120.4
C00D C00E H00E 120.4
C008 C00F C009 105.7(2)
C008 C00F H00A 110.6
C009 C00F H00A 110.6
C008 C00F H00C 110.6
C009 C00F H00C 110.6
H00A C00F H00C 108.7
C00E C00G C00B 121.0(3)
C00E C00G H00G 119.5
C00B C00G H00G 119.5
C00A C00H H00F 109.5
C00A C00H H00H 109.5
H00F C00H H00H 109.5
C00A C00H H00I 109.5
H00F C00H H00I 109.5
H00H C00H H00I 109.5
C00A C00I H00J 109.5
C00A C00I H00K 109.5
H00J C00I H00K 109.5
C00A C00I H00L 109.5
H00J C00I H00L 109.5
H00K C00I H00L 109.5
C00A C00J H00M 109.5
C00A C00J H00N 109.5
H00M C00J H00N 109.5
C00A C00J H00O 109.5
H00M C00J H00O 109.5
H00N C00J H00O 109.5

loop_
_geom_bond_atom_site_label_1
_geom_bond_atom_site_label_2
_geom_bond_distance
O001 C00C 1.309(3)
O001 C00A 1.482(3)
O002 C008 1.230(3)
N003 C008 1.332(3)
N003 C006 1.439(3)
N003 H003 0.8600
C004 C00B 1.380(3)
C004 C007 1.382(3)
C004 C009 1.517(3)
O005 C00C 1.195(3)
C006 C00C 1.517(3)
C006 C009 1.558(4)
C006 H006 0.9800
C007 C00D 1.383(4)
C007 H007 0.9300
C008 C00F 1.503(4)
C009 C00F 1.529(4)
C009 H009 0.9800
C00A C00J 1.483(5)
C00A C00I 1.496(4)
C00A C00H 1.499(4)
C00B C00G 1.388(4)
C00B H00B 0.9300
C00D C00E 1.361(4)
C00D H00D 0.9300
C00E C00G 1.359(5)
C00E H00E 0.9300
C00F H00A 0.9700
C00F H00C 0.9700
C00G H00G 0.9300
C00H H00F 0.9600
C00H H00H 0.9600
C00H H00I 0.9600
C00I H00J 0.9600
C00I H00K 0.9600
C00I H00L 0.9600
C00J H00M 0.9600
C00J H00N 0.9600
C00J H00O 0.9600
